data_4082088
loop_
_publ_author_name
'Hong, Jianquan'
'Zhang, Lixin'
'Wang, Kai'
'Chen, Zhenxia'
'Wu, Limin'
'Zhou, Xigeng'

_publ_section_title
;
 Synthesis, Structural Characterization, and Reactivity of Mono(amidinate)
 Rare-Earth-Metal Bis(aminobenzyl) Complexes
;
_journal_issue 24
_journal_name_full Organometallics
_journal_page_first 7312
_journal_paper_doi 10.1021/om400787j
_journal_volume 32
_journal_year 2013
_chemical_formula_sum 'C39 H57 Li N2 O3'
_chemical_formula_weight 608.81
_chemical_name_systematic
; 
 ? 
;
_space_group_IT_number 14
_symmetry_cell_setting monoclinic
_symmetry_space_group_name_Hall '-P 2yn'
_symmetry_space_group_name_H-M 'P 1 21/n 1'
_atom_sites_solution_hydrogens geom
_atom_sites_solution_primary direct
_atom_sites_solution_secondary difmap
_audit_creation_method SHELXL-97
_cell_angle_alpha 90.00
_cell_angle_beta 98.639(6)
_cell_angle_gamma 90.00
_cell_formula_units_Z 4
_cell_length_a 12.594(5)
_cell_length_b 18.648(7)
_cell_length_c 16.290(6)
_cell_measurement_reflns_used 2848
_cell_measurement_temperature 293(2)
_cell_measurement_theta_max 20.8
_cell_measurement_theta_min 3.11
_cell_volume 3782(2)
_computing_cell_refinement 'Bruker SMART'
_computing_data_collection 'Bruker SMART'
_computing_data_reduction 'Bruker SHELXTL'
_computing_molecular_graphics 'Bruker SHELXTL'
_computing_publication_material 'Bruker SHELXTL'
_computing_structure_refinement 'SHELXL-97 (Sheldrick, 1997)'
_computing_structure_solution 'SHELXS-97 (Sheldrick, 1990)'
_diffrn_ambient_temperature 293(2)
_diffrn_measured_fraction_theta_full 0.997
_diffrn_measured_fraction_theta_max 0.997
_diffrn_measurement_device_type 'CCD area detector'
_diffrn_measurement_method 'phi and omega scans'
_diffrn_radiation_monochromator graphite
_diffrn_radiation_source 'fine-focus sealed tube'
_diffrn_radiation_type MoK\a
_diffrn_radiation_wavelength 0.71073
_diffrn_reflns_av_R_equivalents 0.0815
_diffrn_reflns_av_sigmaI/netI 0.0861
_diffrn_reflns_limit_h_max 15
_diffrn_reflns_limit_h_min -14
_diffrn_reflns_limit_k_max 19
_diffrn_reflns_limit_k_min -22
_diffrn_reflns_limit_l_max 19
_diffrn_reflns_limit_l_min -13
_diffrn_reflns_number 15568
_diffrn_reflns_theta_full 25.05
_diffrn_reflns_theta_max 25.05
_diffrn_reflns_theta_min 1.67
_exptl_absorpt_coefficient_mu 0.066
_exptl_absorpt_correction_T_max 0.9902
_exptl_absorpt_correction_T_min 0.9805
_exptl_absorpt_correction_type multi-scan
_exptl_absorpt_process_details sadabs
_exptl_crystal_colour colorless
_exptl_crystal_density_diffrn 1.069
_exptl_crystal_density_method 'not measured'
_exptl_crystal_description needle
_exptl_crystal_F_000 1328
_exptl_crystal_size_max 0.30
_exptl_crystal_size_mid 0.20
_exptl_crystal_size_min 0.15
_refine_diff_density_max 0.177
_refine_diff_density_min -0.172
_refine_diff_density_rms 0.039
_refine_ls_extinction_method none
_refine_ls_goodness_of_fit_ref 0.996
_refine_ls_hydrogen_treatment constr
_refine_ls_matrix_type full
_refine_ls_number_parameters 406
_refine_ls_number_reflns 6680
_refine_ls_number_restraints 0
_refine_ls_restrained_S_all 0.996
_refine_ls_R_factor_all 0.1339
_refine_ls_R_factor_gt 0.0622
_refine_ls_shift/su_max 0.000
_refine_ls_shift/su_mean 0.000
_refine_ls_structure_factor_coef Fsqd
_refine_ls_weighting_details 'calc w=1/[\s\^2\^(Fo\^2\^)+(0.0520P)\^2\^+0.0000P] where P=(Fo\^2\^+2Fc\^2\^)/3''
_refine_ls_weighting_scheme calc
_refine_ls_wR_factor_gt 0.1365
_refine_ls_wR_factor_ref 0.1587
_reflns_number_gt 2965
_reflns_number_total 6680
_reflns_threshold_expression >2sigma(I)
_cod_data_source_file om400787j_si_003.cif
_cod_data_source_block complex_1c
_cod_depositor_comments
;
The following automatic conversions were performed:

'_symmetry_cell_setting' value 'Monoclinic' changed to 'monoclinic'
according to /home/saulius/struct/CIF-dictionaries/cif_core.dic
dictionary named 'cif_core.dic' version 2.4.2 from 2011-04-26.

Automatic conversion script
Id: cif_fix_values 1891 2012-01-12 08:04:46Z andrius 
;
_cod_original_sg_symbol_H-M P2(1)/n
_cod_database_code 4082088

loop_
_symmetry_equiv_pos_as_xyz
'x, y, z'
'-x+1/2, y+1/2, -z+1/2'
'-x, -y, -z'
'x-1/2, -y-1/2, z-1/2'

loop_
_atom_site_label
_atom_site_type_symbol
_atom_site_fract_x
_atom_site_fract_y
_atom_site_fract_z
_atom_site_U_iso_or_equiv
_atom_site_adp_type
_atom_site_occupancy
_atom_site_symmetry_multiplicity
_atom_site_calc_flag
_atom_site_refinement_flags
N1 N 0.95851(17) 0.24276(10) 0.66349(12) 0.0504(5) Uani 1 1 d .
N2 N 0.77898(18) 0.27555(10) 0.62249(12) 0.0517(6) Uani 1 1 d .
C8 C 0.9643(2) 0.21015(13) 0.58585(15) 0.0497(6) Uani 1 1 d .
C1 C 0.8701(2) 0.27724(13) 0.67483(14) 0.0482(6) Uani 1 1 d .
C20 C 0.6867(2) 0.31440(14) 0.63366(15) 0.0546(7) Uani 1 1 d .
C13 C 0.9284(2) 0.13960(13) 0.56730(16) 0.0561(7) Uani 1 1 d .
O3 O 1.18586(19) 0.14207(12) 0.71793(14) 0.0915(7) Uani 1 1 d .
O1 O 1.0521(2) 0.18018(13) 0.86288(13) 0.0997(8) Uani 1 1 d .
C2 C 0.8811(2) 0.32116(13) 0.75372(15) 0.0537(7) Uani 1 1 d .
C25 C 0.5950(2) 0.27589(15) 0.65029(16) 0.0632(8) Uani 1 1 d .
C21 C 0.6757(2) 0.38895(14) 0.61882(16) 0.0634(8) Uani 1 1 d .
C12 C 0.9525(2) 0.10700(14) 0.49550(18) 0.0710(9) Uani 1 1 d .
H12A H 0.9307 0.0599 0.4844 0.085 Uiso 1 1 calc R
C10 C 1.0379(3) 0.21092(17) 0.45721(17) 0.0753(9) Uani 1 1 d .
H10A H 1.0743 0.2351 0.4199 0.090 Uiso 1 1 calc R
C26 C 0.7664(3) 0.43269(14) 0.59419(18) 0.0719(8) Uani 1 1 d .
H26A H 0.8288 0.4010 0.5963 0.086 Uiso 1 1 calc R
C11 C 1.0070(3) 0.14161(18) 0.44059(19) 0.0768(9) Uani 1 1 d .
H11A H 1.0226 0.1185 0.3932 0.092 Uiso 1 1 calc R
C9 C 1.0169(2) 0.24667(14) 0.52793(16) 0.0634(8) Uani 1 1 d .
C3 C 0.9669(3) 0.36663(14) 0.77197(17) 0.0684(8) Uani 1 1 d .
H3A H 1.0175 0.3692 0.7360 0.082 Uiso 1 1 calc R
C7 C 0.8066(2) 0.32007(15) 0.80803(17) 0.0710(8) Uani 1 1 d .
H7A H 0.7463 0.2909 0.7965 0.085 Uiso 1 1 calc R
C24 C 0.5013(3) 0.3116(2) 0.6548(2) 0.0865(10) Uani 1 1 d .
H24A H 0.4423 0.2858 0.6669 0.104 Uiso 1 1 calc R
O2 O 1.1857(2) 0.27802(13) 0.82112(17) 0.1070(8) Uani 1 1 d .
C17 C 0.8694(2) 0.09789(14) 0.62606(18) 0.0695(9) Uani 1 1 d .
H17A H 0.8443 0.1323 0.6644 0.083 Uiso 1 1 calc R
C22 C 0.5789(3) 0.42150(17) 0.6243(2) 0.0851(10) Uani 1 1 d .
H22A H 0.5723 0.4707 0.6155 0.102 Uiso 1 1 calc R
C4 C 0.9801(3) 0.40901(15) 0.8432(2) 0.0844(10) Uani 1 1 d .
H4A H 1.0394 0.4391 0.8545 0.101 Uiso 1 1 calc R
C6 C 0.8205(3) 0.36197(19) 0.87968(19) 0.0876(10) Uani 1 1 d .
H6A H 0.7708 0.3595 0.9164 0.105 Uiso 1 1 calc R
C29 C 0.6005(3) 0.19563(15) 0.6629(2) 0.0778(9) Uani 1 1 d .
H29A H 0.6718 0.1800 0.6530 0.093 Uiso 1 1 calc R
C14 C 1.0548(3) 0.32303(16) 0.5436(2) 0.0868(11) Uani 1 1 d .
H14A H 1.0319 0.3389 0.5955 0.104 Uiso 1 1 calc R
C5 C 0.9066(3) 0.40642(18) 0.8959(2) 0.0874(11) Uani 1 1 d .
H5A H 0.9151 0.4350 0.9432 0.105 Uiso 1 1 calc R
C23 C 0.4915(3) 0.3835(2) 0.6423(2) 0.0989(12) Uani 1 1 d .
H23A H 0.4270 0.4066 0.6459 0.119 Uiso 1 1 calc R
C18 C 0.7710(3) 0.05928(18) 0.5805(2) 0.1150(14) Uani 1 1 d .
H18A H 0.7248 0.0933 0.5486 0.172 Uiso 1 1 calc R
H18B H 0.7329 0.0365 0.6202 0.172 Uiso 1 1 calc R
H18C H 0.7935 0.0237 0.5441 0.172 Uiso 1 1 calc R
C27 C 0.7990(3) 0.49518(16) 0.6526(2) 0.1042(12) Uani 1 1 d .
H27A H 0.8180 0.4775 0.7082 0.156 Uiso 1 1 calc R
H27B H 0.7400 0.5281 0.6506 0.156 Uiso 1 1 calc R
H27C H 0.8595 0.5194 0.6359 0.156 Uiso 1 1 calc R
C33 C 1.0923(5) 0.2318(2) 0.9232(2) 0.1324(19) Uani 1 1 d .
H33A H 1.0998 0.2107 0.9782 0.159 Uiso 1 1 calc R
H33B H 1.0427 0.2718 0.9213 0.159 Uiso 1 1 calc R
C28 C 0.7383(3) 0.45978(18) 0.5045(2) 0.1103(13) Uani 1 1 d .
H28A H 0.7191 0.4198 0.4680 0.165 Uiso 1 1 calc R
H28B H 0.7993 0.4839 0.4884 0.165 Uiso 1 1 calc R
H28C H 0.6789 0.4925 0.5008 0.165 Uiso 1 1 calc R
Li1 Li 1.0799(4) 0.2145(3) 0.7511(3) 0.0687(13) Uani 1 1 d .
C19 C 0.9416(3) 0.04464(17) 0.6773(2) 0.1105(13) Uani 1 1 d .
H19A H 1.0030 0.0692 0.7064 0.166 Uiso 1 1 calc R
H19B H 0.9649 0.0090 0.6414 0.166 Uiso 1 1 calc R
H19C H 0.9028 0.0220 0.7166 0.166 Uiso 1 1 calc R
C34 C 1.1961(4) 0.2567(3) 0.9061(3) 0.149(2) Uani 1 1 d .
H34A H 1.2201 0.2970 0.9418 0.179 Uiso 1 1 calc R
H34B H 1.2487 0.2186 0.9169 0.179 Uiso 1 1 calc R
C31 C 0.5194(4) 0.15585(19) 0.6028(2) 0.1219(15) Uani 1 1 d .
H31A H 0.5286 0.1679 0.5470 0.183 Uiso 1 1 calc R
H31B H 0.4483 0.1690 0.6118 0.183 Uiso 1 1 calc R
H31C H 0.5292 0.1052 0.6112 0.183 Uiso 1 1 calc R
C35 C 1.2764(4) 0.3118(3) 0.7984(4) 0.181(2) Uani 1 1 d .
H35A H 1.3121 0.3388 0.8447 0.271 Uiso 1 1 calc R
H35B H 1.2546 0.3435 0.7526 0.271 Uiso 1 1 calc R
H35C H 1.3245 0.2762 0.7825 0.271 Uiso 1 1 calc R
C15 C 1.0048(3) 0.37310(18) 0.4754(2) 0.1220(14) Uani 1 1 d .
H15A H 0.9279 0.3708 0.4708 0.183 Uiso 1 1 calc R
H15B H 1.0262 0.3590 0.4237 0.183 Uiso 1 1 calc R
H15C H 1.0283 0.4213 0.4885 0.183 Uiso 1 1 calc R
C36 C 1.2453(4) 0.0975(3) 0.7777(2) 0.156(2) Uani 1 1 d .
H36A H 1.1997 0.0806 0.8167 0.187 Uiso 1 1 calc R
H36B H 1.3043 0.1244 0.8084 0.187 Uiso 1 1 calc R
C38 C 1.2604(4) 0.0498(2) 0.6503(3) 0.1341(16) Uani 1 1 d .
H38A H 1.2089 0.0144 0.6255 0.161 Uiso 1 1 calc R
H38B H 1.3244 0.0464 0.6241 0.161 Uiso 1 1 calc R
C39 C 1.2137(3) 0.1232(2) 0.6402(2) 0.1149(13) Uani 1 1 d .
H39A H 1.2659 0.1567 0.6242 0.138 Uiso 1 1 calc R
H39B H 1.1507 0.1234 0.5978 0.138 Uiso 1 1 calc R
C32 C 0.9560(4) 0.1481(2) 0.8810(3) 0.1386(18) Uani 1 1 d .
H32A H 0.9640 0.1364 0.9390 0.208 Uiso 1 1 calc R
H32B H 0.9417 0.1051 0.8486 0.208 Uiso 1 1 calc R
H32C H 0.8974 0.1810 0.8675 0.208 Uiso 1 1 calc R
C30 C 0.5878(4) 0.1726(2) 0.7506(2) 0.164(2) Uani 1 1 d .
H30A H 0.6400 0.1970 0.7899 0.246 Uiso 1 1 calc R
H30B H 0.5985 0.1217 0.7562 0.246 Uiso 1 1 calc R
H30C H 0.5169 0.1845 0.7611 0.246 Uiso 1 1 calc R
C37 C 1.2859(5) 0.0382(3) 0.7373(3) 0.174(2) Uani 1 1 d .
H37A H 1.3631 0.0346 0.7533 0.209 Uiso 1 1 calc R
H37B H 1.2534 -0.0060 0.7527 0.209 Uiso 1 1 calc R
C16 C 1.1752(4) 0.3296(2) 0.5538(4) 0.186(2) Uani 1 1 d .
H16A H 1.2069 0.2983 0.5975 0.280 Uiso 1 1 calc R
H16B H 1.1956 0.3782 0.5676 0.280 Uiso 1 1 calc R
H16C H 1.1997 0.3165 0.5029 0.280 Uiso 1 1 calc R

loop_
_atom_site_aniso_label
_atom_site_aniso_U_11
_atom_site_aniso_U_22
_atom_site_aniso_U_33
_atom_site_aniso_U_23
_atom_site_aniso_U_13
_atom_site_aniso_U_12
N1 0.0615(15) 0.0399(12) 0.0517(13) -0.0050(10) 0.0147(11) 0.0010(11)
N2 0.0593(15) 0.0441(12) 0.0534(13) -0.0050(10) 0.0142(11) -0.0008(11)
C8 0.0527(17) 0.0474(16) 0.0498(16) -0.0005(13) 0.0104(12) 0.0027(13)
C1 0.0597(18) 0.0420(15) 0.0433(15) -0.0002(12) 0.0089(13) -0.0067(14)
C20 0.0654(19) 0.0552(17) 0.0442(15) -0.0059(13) 0.0112(13) 0.0012(16)
C13 0.0657(19) 0.0456(16) 0.0582(17) -0.0058(13) 0.0135(14) 0.0018(14)
O3 0.1025(19) 0.0939(16) 0.0754(15) -0.0099(13) 0.0045(13) 0.0283(14)
O1 0.150(2) 0.0886(16) 0.0608(14) -0.0020(13) 0.0165(15) 0.0268(16)
C2 0.072(2) 0.0402(15) 0.0497(16) -0.0016(12) 0.0129(14) 0.0066(14)
C25 0.066(2) 0.0671(19) 0.0590(18) -0.0018(14) 0.0162(15) 0.0000(17)
C21 0.080(2) 0.0505(18) 0.0616(18) -0.0032(13) 0.0165(16) 0.0074(17)
C12 0.092(2) 0.0486(18) 0.073(2) -0.0146(15) 0.0152(18) 0.0056(16)
C10 0.091(2) 0.085(2) 0.0540(19) 0.0036(17) 0.0251(16) -0.0041(19)
C26 0.090(2) 0.0453(17) 0.081(2) 0.0019(15) 0.0169(17) 0.0043(16)
C11 0.096(3) 0.074(2) 0.064(2) -0.0096(17) 0.0254(18) 0.0135(19)
C9 0.078(2) 0.0593(18) 0.0558(18) -0.0012(14) 0.0194(15) -0.0060(16)
C3 0.089(2) 0.0472(17) 0.071(2) -0.0109(15) 0.0171(16) -0.0086(17)
C7 0.077(2) 0.083(2) 0.0543(18) -0.0113(16) 0.0134(16) -0.0004(17)
C24 0.072(2) 0.095(3) 0.096(2) 0.003(2) 0.0259(19) 0.004(2)
O2 0.0933(19) 0.1081(19) 0.111(2) -0.0286(15) -0.0137(15) 0.0046(16)
C17 0.090(2) 0.0404(16) 0.083(2) -0.0102(15) 0.0283(18) -0.0097(16)
C22 0.091(3) 0.063(2) 0.100(3) -0.0049(17) 0.012(2) 0.021(2)
C4 0.109(3) 0.0566(19) 0.085(2) -0.0211(18) 0.003(2) -0.0059(19)
C6 0.103(3) 0.102(3) 0.062(2) -0.015(2) 0.0256(19) 0.017(2)
C29 0.080(2) 0.064(2) 0.095(3) 0.0003(17) 0.030(2) -0.0161(17)
C14 0.126(3) 0.072(2) 0.067(2) 0.0015(17) 0.030(2) -0.036(2)
C5 0.122(3) 0.072(2) 0.064(2) -0.0182(17) 0.003(2) 0.027(2)
C23 0.068(3) 0.111(3) 0.120(3) 0.001(2) 0.022(2) 0.028(2)
C18 0.124(3) 0.090(3) 0.138(3) -0.024(2) 0.043(3) -0.052(2)
C27 0.122(3) 0.062(2) 0.125(3) -0.017(2) 0.006(2) -0.008(2)
C33 0.233(6) 0.105(3) 0.053(2) -0.008(2) 0.002(3) 0.067(4)
C28 0.159(4) 0.089(3) 0.086(3) 0.013(2) 0.029(3) -0.018(2)
Li1 0.078(4) 0.066(3) 0.060(3) -0.003(2) 0.004(2) 0.010(3)
C19 0.152(4) 0.070(2) 0.114(3) 0.026(2) 0.036(3) 0.006(2)
C34 0.186(6) 0.122(4) 0.115(4) -0.047(3) -0.052(4) 0.039(4)
C31 0.173(4) 0.096(3) 0.092(3) -0.005(2) 0.001(3) -0.051(3)
C35 0.100(4) 0.193(5) 0.238(6) -0.047(5) -0.015(4) -0.049(4)
C15 0.154(4) 0.074(2) 0.141(4) 0.012(2) 0.033(3) -0.004(2)
C36 0.190(5) 0.182(5) 0.089(3) -0.006(3) -0.002(3) 0.114(4)
C38 0.134(4) 0.130(4) 0.141(4) -0.040(3) 0.027(3) 0.035(3)
C39 0.096(3) 0.169(4) 0.082(3) 0.005(3) 0.021(2) 0.040(3)
C32 0.185(5) 0.124(4) 0.122(4) 0.031(3) 0.071(4) 0.008(3)
C30 0.292(7) 0.106(3) 0.082(3) 0.028(2) -0.007(3) -0.052(4)
C37 0.258(7) 0.143(4) 0.124(4) 0.012(3) 0.033(4) 0.103(4)
C16 0.124(4) 0.116(4) 0.291(7) 0.049(4) -0.061(4) -0.056(3)

loop_
_atom_type_symbol
_atom_type_description
_atom_type_scat_dispersion_real
_atom_type_scat_dispersion_imag
_atom_type_scat_source
C C 0.0033 0.0016 'International Tables Vol C Tables 4.2.6.8 and 6.1.1.4'
H H 0.0000 0.0000 'International Tables Vol C Tables 4.2.6.8 and 6.1.1.4'
Li Li -0.0003 0.0001 'International Tables Vol C Tables 4.2.6.8 and 6.1.1.4'
N N 0.0061 0.0033 'International Tables Vol C Tables 4.2.6.8 and 6.1.1.4'
O O 0.0106 0.0060 'International Tables Vol C Tables 4.2.6.8 and 6.1.1.4'

loop_
_geom_angle_atom_site_label_1
_geom_angle_atom_site_label_2
_geom_angle_atom_site_label_3
_geom_angle
C1 N1 C8 119.4(2)
C1 N1 Li1 126.7(2)
C8 N1 Li1 112.8(2)
C1 N2 C20 124.0(2)
C9 C8 C13 118.4(2)
C9 C8 N1 118.9(2)
C13 C8 N1 122.3(2)
N1 C1 N2 124.4(2)
N1 C1 C2 114.2(2)
N2 C1 C2 121.4(2)
N2 C20 C21 123.1(2)
N2 C20 C25 118.4(2)
C21 C20 C25 117.9(3)
C12 C13 C8 119.0(2)
C12 C13 C17 119.8(2)
C8 C13 C17 121.1(2)
C36 O3 C39 107.2(3)
C36 O3 Li1 120.8(3)
C39 O3 Li1 132.0(3)
C33 O1 C32 111.7(3)
C33 O1 Li1 108.7(3)
C32 O1 Li1 126.3(3)
C3 C2 C7 117.3(2)
C3 C2 C1 119.2(2)
C7 C2 C1 123.4(3)
C24 C25 C20 119.9(3)
C24 C25 C29 119.8(3)
C20 C25 C29 120.3(3)
C22 C21 C20 119.2(3)
C22 C21 C26 119.5(3)
C20 C21 C26 121.3(3)
C11 C12 C13 122.5(3)
C11 C12 H12A 118.7
C13 C12 H12A 118.7
C11 C10 C9 122.3(3)
C11 C10 H10A 118.9
C9 C10 H10A 118.9
C21 C26 C27 113.1(2)
C21 C26 C28 110.9(3)
C27 C26 C28 110.2(2)
C21 C26 H26A 107.5
C27 C26 H26A 107.5
C28 C26 H26A 107.5
C10 C11 C12 118.2(3)
C10 C11 H11A 120.9
C12 C11 H11A 120.9
C10 C9 C8 119.4(3)
C10 C9 C14 119.8(3)
C8 C9 C14 120.8(2)
C2 C3 C4 121.5(3)
C2 C3 H3A 119.2
C4 C3 H3A 119.2
C2 C7 C6 121.1(3)
C2 C7 H7A 119.5
C6 C7 H7A 119.5
C23 C24 C25 122.1(3)
C23 C24 H24A 118.9
C25 C24 H24A 118.9
C35 O2 C34 114.9(4)
C35 O2 Li1 127.8(3)
C34 O2 Li1 110.1(3)
C19 C17 C13 112.1(3)
C19 C17 C18 109.6(3)
C13 C17 C18 112.0(3)
C19 C17 H17A 107.6
C13 C17 H17A 107.6
C18 C17 H17A 107.6
C21 C22 C23 122.0(3)
C21 C22 H22A 119.0
C23 C22 H22A 119.0
C5 C4 C3 120.0(3)
C5 C4 H4A 120.0
C3 C4 H4A 120.0
C5 C6 C7 120.1(3)
C5 C6 H6A 120.0
C7 C6 H6A 120.0
C31 C29 C25 112.9(3)
C31 C29 C30 108.3(3)
C25 C29 C30 113.4(3)
C31 C29 H29A 107.3
C25 C29 H29A 107.3
C30 C29 H29A 107.3
C16 C14 C9 112.5(3)
C16 C14 C15 109.4(3)
C9 C14 C15 111.8(3)
C16 C14 H14A 107.6
C9 C14 H14A 107.6
C15 C14 H14A 107.6
C4 C5 C6 120.0(3)
C4 C5 H5A 120.0
C6 C5 H5A 120.0
C24 C23 C22 118.9(3)
C24 C23 H23A 120.6
C22 C23 H23A 120.6
C17 C18 H18A 109.5
C17 C18 H18B 109.5
H18A C18 H18B 109.5
C17 C18 H18C 109.5
H18A C18 H18C 109.5
H18B C18 H18C 109.5
C26 C27 H27A 109.5
C26 C27 H27B 109.5
H27A C27 H27B 109.5
C26 C27 H27C 109.5
H27A C27 H27C 109.5
H27B C27 H27C 109.5
O1 C33 C34 108.8(4)
O1 C33 H33A 109.9
C34 C33 H33A 109.9
O1 C33 H33B 109.9
C34 C33 H33B 109.9
H33A C33 H33B 108.3
C26 C28 H28A 109.5
C26 C28 H28B 109.5
H28A C28 H28B 109.5
C26 C28 H28C 109.5
H28A C28 H28C 109.5
H28B C28 H28C 109.5
N1 Li1 O2 128.4(3)
N1 Li1 O1 120.8(3)
O2 Li1 O1 82.2(2)
N1 Li1 O3 116.6(2)
O2 Li1 O3 97.9(2)
O1 Li1 O3 103.9(2)
C17 C19 H19A 109.5
C17 C19 H19B 109.5
H19A C19 H19B 109.5
C17 C19 H19C 109.5
H19A C19 H19C 109.5
H19B C19 H19C 109.5
O2 C34 C33 108.7(4)
O2 C34 H34A 109.9
C33 C34 H34A 109.9
O2 C34 H34B 109.9
C33 C34 H34B 109.9
H34A C34 H34B 108.3
C29 C31 H31A 109.5
C29 C31 H31B 109.5
H31A C31 H31B 109.5
C29 C31 H31C 109.5
H31A C31 H31C 109.5
H31B C31 H31C 109.5
O2 C35 H35A 109.5
O2 C35 H35B 109.5
H35A C35 H35B 109.5
O2 C35 H35C 109.5
H35A C35 H35C 109.5
H35B C35 H35C 109.5
C14 C15 H15A 109.5
C14 C15 H15B 109.5
H15A C15 H15B 109.5
C14 C15 H15C 109.5
H15A C15 H15C 109.5
H15B C15 H15C 109.5
O3 C36 C37 109.3(3)
O3 C36 H36A 109.8
C37 C36 H36A 109.8
O3 C36 H36B 109.8
C37 C36 H36B 109.8
H36A C36 H36B 108.3
C37 C38 C39 106.1(3)
C37 C38 H38A 110.5
C39 C38 H38A 110.5
C37 C38 H38B 110.5
C39 C38 H38B 110.5
H38A C38 H38B 108.7
O3 C39 C38 106.1(3)
O3 C39 H39A 110.5
C38 C39 H39A 110.5
O3 C39 H39B 110.5
C38 C39 H39B 110.5
H39A C39 H39B 108.7
O1 C32 H32A 109.5
O1 C32 H32B 109.5
H32A C32 H32B 109.5
O1 C32 H32C 109.5
H32A C32 H32C 109.5
H32B C32 H32C 109.5
C29 C30 H30A 109.5
C29 C30 H30B 109.5
H30A C30 H30B 109.5
C29 C30 H30C 109.5
H30A C30 H30C 109.5
H30B C30 H30C 109.5
C38 C37 C36 107.4(4)
C38 C37 H37A 110.2
C36 C37 H37A 110.2
C38 C37 H37B 110.2
C36 C37 H37B 110.2
H37A C37 H37B 108.5
C14 C16 H16A 109.5
C14 C16 H16B 109.5
H16A C16 H16B 109.5
C14 C16 H16C 109.5
H16A C16 H16C 109.5
H16B C16 H16C 109.5

loop_
_geom_bond_atom_site_label_1
_geom_bond_atom_site_label_2
_geom_bond_distance
N1 C1 1.323(3)
N1 C8 1.415(3)
N1 Li1 2.000(5)
N2 C1 1.323(3)
N2 C20 1.404(3)
C8 C9 1.407(3)
C8 C13 1.409(3)
C1 C2 1.513(3)
C20 C21 1.414(4)
C20 C25 1.420(3)
C13 C12 1.391(3)
C13 C17 1.512(3)
O3 C36 1.407(4)
O3 C39 1.409(3)
O3 Li1 2.028(5)
O1 C33 1.413(5)
O1 C32 1.421(4)
O1 Li1 2.009(5)
C2 C3 1.371(4)
C2 C7 1.383(3)
C25 C24 1.367(4)
C25 C29 1.511(4)
C21 C22 1.377(4)
C21 C26 1.506(4)
C12 C11 1.369(4)
C12 H12A 0.9300
C10 C11 1.365(4)
C10 C9 1.390(4)
C10 H10A 0.9300
C26 C27 1.522(4)
C26 C28 1.537(4)
C26 H26A 0.9800
C11 H11A 0.9300
C9 C14 1.511(4)
C3 C4 1.393(4)
C3 H3A 0.9300
C7 C6 1.394(4)
C7 H7A 0.9300
C24 C23 1.359(4)
C24 H24A 0.9300
O2 C35 1.402(5)
O2 C34 1.427(5)
O2 Li1 2.005(6)
C17 C19 1.510(4)
C17 C18 1.526(4)
C17 H17A 0.9800
C22 C23 1.378(4)
C22 H22A 0.9300
C4 C5 1.355(4)
C4 H4A 0.9300
C6 C5 1.359(4)
C6 H6A 0.9300
C29 C31 1.500(4)
C29 C30 1.525(4)
C29 H29A 0.9800
C14 C16 1.505(5)
C14 C15 1.514(5)
C14 H14A 0.9800
C5 H5A 0.9300
C23 H23A 0.9300
C18 H18A 0.9600
C18 H18B 0.9600
C18 H18C 0.9600
C27 H27A 0.9600
C27 H27B 0.9600
C27 H27C 0.9600
C33 C34 1.453(6)
C33 H33A 0.9700
C33 H33B 0.9700
C28 H28A 0.9600
C28 H28B 0.9600
C28 H28C 0.9600
C19 H19A 0.9600
C19 H19B 0.9600
C19 H19C 0.9600
C34 H34A 0.9700
C34 H34B 0.9700
C31 H31A 0.9600
C31 H31B 0.9600
C31 H31C 0.9600
C35 H35A 0.9600
C35 H35B 0.9600
C35 H35C 0.9600
C15 H15A 0.9600
C15 H15B 0.9600
C15 H15C 0.9600
C36 C37 1.422(5)
C36 H36A 0.9700
C36 H36B 0.9700
C38 C37 1.421(5)
C38 C39 1.488(5)
C38 H38A 0.9700
C38 H38B 0.9700
C39 H39A 0.9700
C39 H39B 0.9700
C32 H32A 0.9600
C32 H32B 0.9600
C32 H32C 0.9600
C30 H30A 0.9600
C30 H30B 0.9600
C30 H30C 0.9600
C37 H37A 0.9700
C37 H37B 0.9700
C16 H16A 0.9600
C16 H16B 0.9600
C16 H16C 0.9600
